data_4133263
loop_
_publ_author_name
'Yao, Huan'
'Ke, Hua'
'Zhang, Xiaobin'
'Pan, San-Jiang'
'Li, Ming-Shuang'
'Yang, Liu-Pan'
'Schreckenbach, Georg'
'Jiang, Wei'

_publ_section_title
;
 Molecular Recognition of Hydrophilic Molecules in Water by Combining the
 Hydrophobic Effect with Hydrogen Bonding.
;
_journal_issue 41
_journal_name_full 'Journal of the American Chemical Society'
_journal_page_first 13466
_journal_page_last 13477
_journal_paper_doi 10.1021/jacs.8b09157
_journal_volume 140
_journal_year 2018
_chemical_formula_moiety 'C66 H66 N2 O10, 5(C4 H5 N)'
_chemical_formula_sum 'C86 H91 N7 O10'
_chemical_formula_weight 1382.65
_space_group_crystal_system monoclinic
_space_group_IT_number 14
_space_group_name_Hall '-P 2ybc'
_space_group_name_H-M_alt 'P 1 21/c 1'
_atom_sites_solution_hydrogens geom
_atom_sites_solution_primary dual
_audit_creation_date 2017-04-09
_audit_creation_method
;
Olex2 1.2
(compiled 2017.01.04 svn.r3372 for OlexSys, GUI svn.r5292)
;
_cell_angle_alpha 90
_cell_angle_beta 100.627(17)
_cell_angle_gamma 90
_cell_formula_units_Z 4
_cell_length_a 16.721(7)
_cell_length_b 16.773(8)
_cell_length_c 25.853(15)
_cell_measurement_reflns_used 9739
_cell_measurement_temperature 150.15
_cell_measurement_theta_max 58.98
_cell_measurement_theta_min 2.69
_cell_volume 7126(6)
_computing_cell_refinement 'SAINT v8.37A (Bruker, 2015)'
_computing_data_reduction 'SAINT v8.37A (Bruker, 2015)'
_computing_molecular_graphics 'Olex2 (Dolomanov et al., 2009)'
_computing_publication_material 'Olex2 (Dolomanov et al., 2009)'
_computing_structure_refinement 'XL (Sheldrick, 2008)'
_computing_structure_solution 'XT (Sheldrick, 2015)'
_diffrn_ambient_temperature 150.15
_diffrn_detector_area_resol_mean 8
_diffrn_measured_fraction_theta_full 0.998
_diffrn_measured_fraction_theta_max 0.998
_diffrn_measurement_device_type 'Bruker SMART APEX CCD area detector'
_diffrn_measurement_method '\w and \f scans'
_diffrn_radiation_monochromator graphite
_diffrn_radiation_type CuK\a
_diffrn_radiation_wavelength 1.54178
_diffrn_reflns_av_R_equivalents 0.0421
_diffrn_reflns_av_unetI/netI 0.0244
_diffrn_reflns_Laue_measured_fraction_full 0.998
_diffrn_reflns_Laue_measured_fraction_max 0.998
_diffrn_reflns_limit_h_max 18
_diffrn_reflns_limit_h_min -18
_diffrn_reflns_limit_k_max 18
_diffrn_reflns_limit_k_min -18
_diffrn_reflns_limit_l_max 28
_diffrn_reflns_limit_l_min -28
_diffrn_reflns_number 66895
_diffrn_reflns_point_group_measured_fraction_full 0.998
_diffrn_reflns_point_group_measured_fraction_max 0.998
_diffrn_reflns_theta_full 59.208
_diffrn_reflns_theta_max 59.208
_diffrn_reflns_theta_min 2.689
_diffrn_source 'sealed tube'
_diffrn_standards_number 0
_exptl_absorpt_coefficient_mu 0.676
_exptl_absorpt_correction_T_max 0.7516
_exptl_absorpt_correction_T_min 0.6550
_exptl_absorpt_correction_type multi-scan
_exptl_absorpt_process_details
'SADABS-2014/5 (Bruker,2014/5) was used for absorption correction. wR2(int) was 0.0799 before and 0.0561 after correction. The Ratio of minimum to maximum transmission is 0.8715. The \l/2 correction factor is Not present.'
_exptl_crystal_colour colourless
_exptl_crystal_colour_primary colourless
_exptl_crystal_density_diffrn 1.289
_exptl_crystal_description block
_exptl_crystal_F_000 2944
_exptl_crystal_size_max 0.3
_exptl_crystal_size_mid 0.25
_exptl_crystal_size_min 0.1
_refine_diff_density_max 0.924
_refine_diff_density_min -0.556
_refine_diff_density_rms 0.056
_refine_ls_extinction_method none
_refine_ls_goodness_of_fit_ref 1.025
_refine_ls_hydrogen_treatment constr
_refine_ls_matrix_type full
_refine_ls_number_parameters 943
_refine_ls_number_reflns 10313
_refine_ls_number_restraints 48
_refine_ls_restrained_S_all 1.050
_refine_ls_R_factor_all 0.0891
_refine_ls_R_factor_gt 0.0746
_refine_ls_shift/su_max 0.000
_refine_ls_shift/su_mean 0.000
_refine_ls_structure_factor_coef Fsqd
_refine_ls_weighting_details 'w=1/[\s^2^(Fo^2^)+(0.0910P)^2^+12.3720P] where P=(Fo^2^+2Fc^2^)/3'
_refine_ls_weighting_scheme calc
_refine_ls_wR_factor_gt 0.1919
_refine_ls_wR_factor_ref 0.2052
_reflns_Friedel_coverage 0.000
_reflns_number_gt 8410
_reflns_number_total 10313
_reflns_threshold_expression 'I > 2\s(I)'
_cod_data_source_file ja8b09157_si_015.cif
_cod_data_source_block p21c_a_pl
_cod_database_code 4133263
_shelx_shelxl_version_number 2014/7
_shelx_space_group_comment
;
The symmetry employed for this shelxl refinement is uniquely defined
by the following loop, which should always be used as a source of
symmetry information in preference to the above space-group names.
They are only intended as comments.
;
_olex2_refinement_description
;
1. Fixed Uiso
 At 1.2 times of:
  All C(H) groups, All C(H,H) groups, All C(H,H,H,H) groups, All N(H) groups
 At 1.5 times of:
  All C(H,H,H) groups
2. Restrained distances
 C28-C29A
 1.43 with sigma of 0.02
 C29A-C30A
 1.43 with sigma of 0.02
 C30A-C31A
 1.43 with sigma of 0.02
 C29-C28
 1.43 with sigma of 0.02
 C28-C29
 1.43 with sigma of 0.02
 C29-C30
 1.43 with sigma of 0.02
 C30-C31
 1.43 with sigma of 0.02
 C30-C29
 1.43 with sigma of 0.02
 C28-C30A
 2.52 with sigma of 0.04
 C29A-C31A
 2.52 with sigma of 0.04
 C28-C30
 2.52 with sigma of 0.04
 C29-C31
 2.52 with sigma of 0.04
3. Uiso/Uaniso restraints and constraints
C28 \\sim C29A \\sim C30A \\sim C31A: within 2A with sigma of 0.01 and sigma
for terminal atoms of 0.02
C28 \\sim C29 \\sim C30 \\sim C31: within 2A with sigma of 0.01 and sigma for
terminal atoms of 0.02
Uanis(C31) = Uanis(C31A)
Uanis(C29) = Uanis(C29A)
Uanis(C30) = Uanis(C30A)
4. Others
 Sof(H28C)=Sof(H28D)=Sof(C29A)=Sof(H29C)=Sof(H29D)=Sof(C30A)=Sof(H30C)=
 Sof(H30D)=Sof(C31A)=Sof(H31D)=Sof(H31E)=Sof(H31F)=1-FVAR(1)
 Sof(H28A)=Sof(H28B)=Sof(C29)=Sof(H29A)=Sof(H29B)=Sof(C30)=Sof(H30A)=Sof(H30B)=
 Sof(C31)=Sof(H31A)=Sof(H31B)=Sof(H31C)=FVAR(1)
5.a Ternary CH refined with riding coordinates:
 C1(H1), C3(H3), C48(H48), C50(H50)
5.b Secondary CH2 refined with riding coordinates:
 C2(H2A,H2B), C14(H14A,H14B), C15(H15A,H15B), C16(H16A,H16B), C28(H28A,H28B),
 C28(H28C,H28D), C29(H29A,H29B), C30(H30A,H30B), C32(H32A,H32B), C44(H44A,H44B),
  C45(H45A,H45B), C46(H46A,H46B), C49(H49A,H49B), C61(H61A,H61B), C62(H62A,
 H62B), C63(H63A,H63B), C66(H66A,H66B), C29A(H29C,H29D), C30A(H30C,H30D)
5.c Aromatic/amide H refined with riding coordinates:
 C5(H5), C6(H6), C10(H10), C11(H11), C19(H19), C20(H20), C24(H24), C25(H25),
 C36(H36), C37(H37), C41(H41), C42(H42), C52(H52), C53(H53), C57(H57), C58(H58),
  N1(H1A), N2(H2), C79(H79), C80(H80), C81(H81), C82(H82), N6(H6A), C75(H75),
 C76(H76), C77(H77), C78(H78), N5(H5A), C67(H67), C68(H68), C69(H69), C70(H70),
 N3(H3A), C71(H71), C72(H72), C73(H73), C74(H74), N4(H4), C83(H83), C84(H84),
 C85(H85), C86(H86), N7(H7)
5.d Idealised Me refined as rotating group:
 C17(H17A,H17B,H17C), C31(H31A,H31B,H31C), C47(H47A,H47B,H47C), C64(H64A,H64B,
 H64C), C31A(H31D,H31E,H31F)
;
_olex2_submission_special_instructions 'No special instructions were received'

loop_
_space_group_symop_operation_xyz
'x, y, z'
'-x, y+1/2, -z+1/2'
'-x, -y, -z'
'x, -y-1/2, z-1/2'

loop_
_atom_site_label
_atom_site_type_symbol
_atom_site_fract_x
_atom_site_fract_y
_atom_site_fract_z
_atom_site_U_iso_or_equiv
_atom_site_adp_type
_atom_site_occupancy
_atom_site_site_symmetry_order
_atom_site_calc_flag
_atom_site_refinement_flags_posn
_atom_site_refinement_flags_adp
_atom_site_refinement_flags_occupancy
_atom_site_disorder_assembly
_atom_site_disorder_group
C1 C 0.5295(2) 0.6458(2) 0.11815(15) 0.0460(9) Uani 1 1 d . . . . .
H1 H 0.5530 0.6502 0.0854 0.055 Uiso 1 1 calc R . . . .
C2 C 0.5985(2) 0.6420(2) 0.16411(15) 0.0441(9) Uani 1 1 d . . . . .
H2A H 0.6330 0.6901 0.1650 0.053 Uiso 1 1 calc R . . . .
H2B H 0.6326 0.5945 0.1612 0.053 Uiso 1 1 calc R . . . .
C3 C 0.56236(19) 0.63711(18) 0.21367(14) 0.0350(7) Uani 1 1 d . . . . .
H3 H 0.6064 0.6334 0.2455 0.042 Uiso 1 1 calc R . . . .
C4 C 0.4691(2) 0.7407(2) 0.16935(13) 0.0393(8) Uani 1 1 d . . . . .
C5 C 0.4122(2) 0.8023(2) 0.16755(14) 0.0427(8) Uani 1 1 d . . . . .
H5 H 0.3854 0.8224 0.1345 0.051 Uiso 1 1 calc R . . . .
C6 C 0.3950(2) 0.8334(2) 0.21248(13) 0.0381(8) Uani 1 1 d . . . . .
H6 H 0.3540 0.8730 0.2105 0.046 Uiso 1 1 calc R . . . .
C7 C 0.43689(17) 0.80817(18) 0.26227(12) 0.0305(7) Uani 1 1 d . . . . .
C8 C 0.41956(18) 0.83955(18) 0.30979(13) 0.0322(7) Uani 1 1 d . . . . .
C9 C 0.46398(19) 0.81478(19) 0.35700(13) 0.0362(7) Uani 1 1 d . . . . .
C10 C 0.5295(2) 0.7622(2) 0.35824(14) 0.0399(8) Uani 1 1 d . . . . .
H10 H 0.5629 0.7487 0.3910 0.048 Uiso 1 1 calc R . . . .
C11 C 0.54559(18) 0.73043(19) 0.31307(13) 0.0357(8) Uani 1 1 d . . . . .
H11 H 0.5902 0.6949 0.3149 0.043 Uiso 1 1 calc R . . . .
C12 C 0.49833(17) 0.74843(17) 0.26357(12) 0.0307(7) Uani 1 1 d . . . . .
C13 C 0.51078(18) 0.71142(19) 0.21616(13) 0.0340(7) Uani 1 1 d . . . . .
C14 C 0.4417(3) 0.7921(3) 0.44484(16) 0.0611(11) Uani 1 1 d . . . . .
H14A H 0.4348 0.8222 0.4767 0.073 Uiso 1 1 calc R . . . .
H14B H 0.4928 0.7611 0.4532 0.073 Uiso 1 1 calc R . . . .
C15 C 0.3690(4) 0.7351(4) 0.4283(2) 0.107(2) Uani 1 1 d . . . . .
H15A H 0.3217 0.7670 0.4112 0.129 Uiso 1 1 calc R . . . .
H15B H 0.3827 0.6977 0.4017 0.129 Uiso 1 1 calc R . . . .
C16 C 0.3446(4) 0.6888(6) 0.4701(3) 0.137(3) Uani 1 1 d . . . . .
H16A H 0.3938 0.6657 0.4923 0.165 Uiso 1 1 calc R . . . .
H16B H 0.3187 0.7247 0.4925 0.165 Uiso 1 1 calc R . . . .
C17 C 0.2887(5) 0.6251(4) 0.4511(3) 0.119(2) Uani 1 1 d . . . . .
H17A H 0.3122 0.5913 0.4268 0.178 Uiso 1 1 calc GR . . . .
H17B H 0.2372 0.6478 0.4326 0.178 Uiso 1 1 calc GR . . . .
H17C H 0.2786 0.5930 0.4809 0.178 Uiso 1 1 calc GR . . . .
C18 C 0.4685(2) 0.5410(2) 0.15997(14) 0.0387(8) Uani 1 1 d . . . . .
C19 C 0.4111(2) 0.4789(2) 0.15249(16) 0.0439(9) Uani 1 1 d . . . . .
H19 H 0.3867 0.4632 0.1179 0.053 Uiso 1 1 calc R . . . .
C20 C 0.3904(2) 0.4415(2) 0.19435(15) 0.0432(9) Uani 1 1 d . . . . .
H20 H 0.3497 0.4014 0.1888 0.052 Uiso 1 1 calc R . . . .
C21 C 0.42829(19) 0.46095(19) 0.24639(15) 0.0397(8) Uani 1 1 d . . . . .
C22 C 0.4054(2) 0.4239(2) 0.29044(16) 0.0446(9) Uani 1 1 d . . . . .
C23 C 0.4444(2) 0.4444(2) 0.34032(18) 0.0555(10) Uani 1 1 d . . . . .
C24 C 0.5092(2) 0.4981(2) 0.34721(16) 0.0538(10) Uani 1 1 d . . . . .
H24 H 0.5383 0.5090 0.3816 0.065 Uiso 1 1 calc R . . . .
C25 C 0.5310(2) 0.5349(2) 0.30503(15) 0.0430(8) Uani 1 1 d . . . . .
H25 H 0.5754 0.5712 0.3108 0.052 Uiso 1 1 calc R . . . .
C26 C 0.49018(18) 0.52108(18) 0.25336(14) 0.0358(8) Uani 1 1 d . . . . .
C27 C 0.50758(18) 0.56341(19) 0.20917(14) 0.0357(8) Uani 1 1 d . . . . .
C28 C 0.4541(4) 0.4223(4) 0.4324(2) 0.1048(19) Uani 1 1 d D U . . .
H28A H 0.4608 0.4797 0.4412 0.126 Uiso 0.534(6) 1 calc R . P A 1
H28B H 0.5070 0.3943 0.4417 0.126 Uiso 0.534(6) 1 calc R . P A 1
H28C H 0.4452 0.4790 0.4404 0.126 Uiso 0.466(6) 1 calc R . P A 2
H28D H 0.5133 0.4158 0.4337 0.126 Uiso 0.466(6) 1 calc R . P A 2
C29 C 0.3872(7) 0.3832(7) 0.4559(4) 0.095(2) Uani 0.534(6) 1 d D U P A 1
H29A H 0.3436 0.3706 0.4256 0.114 Uiso 0.534(6) 1 calc R . P A 1
H29B H 0.4098 0.3313 0.4699 0.114 Uiso 0.534(6) 1 calc R . P A 1
C30 C 0.3536(7) 0.4094(7) 0.4885(4) 0.090(2) Uani 0.534(6) 1 d D U P A 1
H30A H 0.3125 0.4481 0.4712 0.108 Uiso 0.534(6) 1 calc R . P A 1
H30B H 0.3941 0.4399 0.5136 0.108 Uiso 0.534(6) 1 calc R . P A 1
C31 C 0.3108(7) 0.3520(10) 0.5204(5) 0.095(3) Uani 0.534(6) 1 d D U P A 1
H31A H 0.3042 0.3000 0.5028 0.142 Uiso 0.534(6) 1 calc GR . P A 1
H31B H 0.2572 0.3734 0.5231 0.142 Uiso 0.534(6) 1 calc GR . P A 1
H31C H 0.3435 0.3458 0.5557 0.142 Uiso 0.534(6) 1 calc GR . P A 1
C32 C 0.35024(18) 0.89716(19) 0.30943(13) 0.0354(7) Uani 1 1 d . . . . .
H32A H 0.3582 0.9266 0.3432 0.042 Uiso 1 1 calc R . . . .
H32B H 0.3492 0.9363 0.2807 0.042 Uiso 1 1 calc R . . . .
C33 C 0.20551(18) 0.88357(18) 0.31451(12) 0.0304(7) Uani 1 1 d . . . . .
C34 C 0.13497(17) 0.82683(18) 0.30741(12) 0.0287(7) Uani 1 1 d . . . . .
C35 C 0.11012(18) 0.79387(18) 0.35252(12) 0.0290(7) Uani 1 1 d . . . . .
C36 C 0.1446(2) 0.8186(2) 0.40421(12) 0.0359(7) Uani 1 1 d . . . . .
H36 H 0.1848 0.8594 0.4092 0.043 Uiso 1 1 calc R . . . .
C37 C 0.1213(2) 0.7851(2) 0.44657(13) 0.0400(8) Uani 1 1 d . . . . .
H37 H 0.1432 0.8042 0.4809 0.048 Uiso 1 1 calc R . . . .
C38 C 0.0650(2) 0.7223(2) 0.44025(12) 0.0358(7) Uani 1 1 d . . . . .
C39 C 0.02900(17) 0.69485(19) 0.39157(12) 0.0303(7) Uani 1 1 d . . . . .
C40 C 0.04881(17) 0.73394(18) 0.34654(12) 0.0286(7) Uani 1 1 d . . . . .
C41 C 0.00862(18) 0.71659(19) 0.29489(12) 0.0320(7) Uani 1 1 d . . . . .
H41 H -0.0354 0.6799 0.2899 0.038 Uiso 1 1 calc R . . . .
C42 C 0.03094(19) 0.75067(19) 0.25207(12) 0.0350(7) Uani 1 1 d . . . . .
H42 H 0.0018 0.7383 0.2179 0.042 Uiso 1 1 calc R . . . .
C43 C 0.09664(18) 0.80392(19) 0.25786(12) 0.0317(7) Uani 1 1 d . . . . .
C44 C 0.0809(2) 0.8202(3) 0.16484(13) 0.0613(12) Uani 1 1 d . . . . .
H44A H 0.0221 0.8305 0.1627 0.074 Uiso 1 1 calc R . . . .
H44B H 0.0883 0.7639 0.1552 0.074 Uiso 1 1 calc R . . . .
C45 C 0.1188(3) 0.8800(4) 0.12624(17) 0.0932(19) Uani 1 1 d . . . . .
H45A H 0.0824 0.8838 0.0915 0.112 Uiso 1 1 calc R . . . .
H45B H 0.1266 0.9340 0.1418 0.112 Uiso 1 1 calc R . . . .
C46 C 0.1917(4) 0.8472(4) 0.1214(2) 0.111(2) Uani 1 1 d . . . . .
H46A H 0.1841 0.7947 0.1036 0.134 Uiso 1 1 calc R . . . .
H46B H 0.2275 0.8407 0.1562 0.134 Uiso 1 1 calc R . . . .
C47 C 0.2296(3) 0.9131(4) 0.08503(19) 0.0902(18) Uani 1 1 d . . . . .
H47A H 0.2032 0.9070 0.0481 0.135 Uiso 1 1 calc GR . . . .
H47B H 0.2883 0.9043 0.0883 0.135 Uiso 1 1 calc GR . . . .
H47C H 0.2199 0.9670 0.0971 0.135 Uiso 1 1 calc GR . . . .
C48 C 0.0092(2) 0.6166(2) 0.48317(13) 0.0403(8) Uani 1 1 d . . . . .
H48 H -0.0134 0.6092 0.5161 0.048 Uiso 1 1 calc R . . . .
C49 C -0.06028(19) 0.6142(2) 0.43760(13) 0.0387(8) Uani 1 1 d . . . . .
H49A H -0.0981 0.6590 0.4397 0.046 Uiso 1 1 calc R . . . .
H49B H -0.0907 0.5636 0.4376 0.046 Uiso 1 1 calc R . . . .
C50 C -0.02430(18) 0.62082(18) 0.38800(12) 0.0308(7) Uani 1 1 d . . . . .
H50 H -0.0682 0.6228 0.3560 0.037 Uiso 1 1 calc R . . . .
C51 C 0.07594(18) 0.52468(19) 0.43338(12) 0.0322(7) Uani 1 1 d . . . . .
C52 C 0.13746(19) 0.4673(2) 0.43598(13) 0.0371(8) Uani 1 1 d . . . . .
H52 H 0.1675 0.4513 0.4692 0.045 Uiso 1 1 calc R . . . .
C53 C 0.15429(19) 0.4345(2) 0.39145(13) 0.0379(8) Uani 1 1 d . . . . .
H53 H 0.1985 0.3982 0.3935 0.045 Uiso 1 1 calc R . . . .
C54 C 0.10697(18) 0.45337(18) 0.34189(12) 0.0325(7) Uani 1 1 d . . . . .
C55 C 0.1225(2) 0.41938(18) 0.29485(13) 0.0352(7) Uani 1 1 d . . . . .
C56 C 0.0715(2) 0.43379(19) 0.24751(13) 0.0375(8) Uani 1 1 d . . . . .
C57 C 0.0032(2) 0.4825(2) 0.24586(13) 0.0385(8) Uani 1 1 d . . . . .
H57 H -0.0337 0.4900 0.2136 0.046 Uiso 1 1 calc R . . . .
C58 C -0.01072(19) 0.51939(19) 0.29049(12) 0.0340(7) Uani 1 1 d . . . . .
H58 H -0.0569 0.5530 0.2885 0.041 Uiso 1 1 calc R . . . .
C59 C 0.04183(18) 0.50894(18) 0.33976(12) 0.0296(7) Uani 1 1 d . . . . .
C60 C 0.03046(17) 0.54871(18) 0.38632(12) 0.0303(7) Uani 1 1 d . . . . .
C61 C 0.0573(2) 0.4280(2) 0.15360(13) 0.0444(9) Uani 1 1 d . . . . .
H61A H 0.0706 0.4852 0.1514 0.053 Uiso 1 1 calc R . . . .
H61B H -0.0026 0.4220 0.1464 0.053 Uiso 1 1 calc R . . . .
C62 C 0.0942(2) 0.3808(2) 0.11468(14) 0.0507(10) Uani 1 1 d . . . . .
H62A H 0.0710 0.3998 0.0788 0.061 Uiso 1 1 calc R . . . .
H62B H 0.0788 0.3241 0.1170 0.061 Uiso 1 1 calc R . . . .
C63 C 0.1860(2) 0.3867(2) 0.12289(14) 0.0474(9) Uani 1 1 d . . . . .
H63A H 0.2014 0.4428 0.1179 0.057 Uiso 1 1 calc R . . . .
H63B H 0.2092 0.3714 0.1596 0.057 Uiso 1 1 calc R . . . .
C64 C 0.2223(3) 0.3344(3) 0.08580(16) 0.0624(11) Uani 1 1 d . . . . .
H64A H 0.2025 0.3515 0.0495 0.094 Uiso 1 1 calc GR . . . .
H64B H 0.2064 0.2789 0.0900 0.094 Uiso 1 1 calc GR . . . .
H64C H 0.2818 0.3387 0.0939 0.094 Uiso 1 1 calc GR . . . .
C65 C 0.1964(2) 0.36801(19) 0.29641(14) 0.0399(8) Uani 1 1 d . . . . .
C66 C 0.3379(2) 0.3640(2) 0.28486(19) 0.0536(10) Uani 1 1 d . . . . .
H66A H 0.3369 0.3324 0.2524 0.064 Uiso 1 1 calc R . . . .
H66B H 0.3476 0.3269 0.3152 0.064 Uiso 1 1 calc R . . . .
N1 N 0.27316(14) 0.85402(15) 0.30189(10) 0.0318(6) Uani 1 1 d . . . . .
H1A H 0.2714 0.8058 0.2882 0.038 Uiso 1 1 calc R . . . .
N2 N 0.25943(17) 0.40368(16) 0.28251(12) 0.0444(7) Uani 1 1 d . . . . .
H2 H 0.2541 0.4533 0.2714 0.053 Uiso 1 1 calc R . . . .
O1 O 0.47844(16) 0.71326(15) 0.12054(9) 0.0517(6) Uani 1 1 d . . . . .
O2 O 0.48019(15) 0.57637(15) 0.11390(10) 0.0497(6) Uani 1 1 d . . . . .
O3 O 0.44563(16) 0.84598(15) 0.40267(9) 0.0502(6) Uani 1 1 d . . . . .
O4 O 0.4163(2) 0.4092(2) 0.38118(14) 0.0788(9) Uani 1 1 d . . . . .
O5 O 0.04993(15) 0.69066(14) 0.48688(8) 0.0444(6) Uani 1 1 d . . . . .
O6 O 0.06754(14) 0.55519(14) 0.48135(8) 0.0401(5) Uani 1 1 d . . . . .
O7 O 0.12485(13) 0.83678(14) 0.21639(8) 0.0394(5) Uani 1 1 d . . . . .
O8 O 0.09074(16) 0.39740(14) 0.20466(9) 0.0482(6) Uani 1 1 d . . . . .
O9 O 0.20310(13) 0.95060(13) 0.33383(10) 0.0431(6) Uani 1 1 d . . . . .
O10 O 0.19985(16) 0.29922(15) 0.31275(11) 0.0573(7) Uani 1 1 d . . . . .
C79 C 0.0897(2) 0.2334(3) 0.42438(17) 0.0580(10) Uani 1 1 d . . . . .
H79 H 0.0951 0.2851 0.4397 0.070 Uiso 1 1 calc R . . . .
C80 C 0.0587(3) 0.1683(3) 0.44424(18) 0.0672(12) Uani 1 1 d . . . . .
H80 H 0.0378 0.1663 0.4760 0.081 Uiso 1 1 calc R . . . .
C81 C 0.0626(3) 0.1046(3) 0.41043(19) 0.0795(15) Uani 1 1 d . . . . .
H81 H 0.0457 0.0514 0.4148 0.095 Uiso 1 1 calc R . . . .
C82 C 0.0958(3) 0.1339(3) 0.36943(17) 0.0638(12) Uani 1 1 d . . . . .
H82 H 0.1057 0.1045 0.3399 0.077 Uiso 1 1 calc R . . . .
N6 N 0.11159(18) 0.2116(2) 0.37879(13) 0.0535(8) Uani 1 1 d . . . . .
H6A H 0.1331 0.2436 0.3581 0.064 Uiso 1 1 calc R . . . .
C75 C 0.1413(5) 0.9418(3) 0.5381(2) 0.099(2) Uani 1 1 d . . . . .
H75 H 0.0891 0.9641 0.5255 0.119 Uiso 1 1 calc R . . . .
C76 C 0.2176(8) 0.9619(4) 0.5233(3) 0.133(5) Uani 1 1 d . . . . .
H76 H 0.2258 1.0005 0.4979 0.160 Uiso 1 1 calc R . . . .
C77 C 0.2684(6) 0.9216(6) 0.5485(4) 0.154(5) Uani 1 1 d . . . . .
H77 H 0.3240 0.9265 0.5455 0.185 Uiso 1 1 calc R . . . .
C78 C 0.2452(4) 0.8707(4) 0.5803(2) 0.102(2) Uani 1 1 d . . . . .
H78 H 0.2777 0.8333 0.6025 0.122 Uiso 1 1 calc R . . . .
N5 N 0.1619(3) 0.8832(3) 0.57437(19) 0.1033(17) Uani 1 1 d . . . . .
H5A H 0.1284 0.8577 0.5912 0.124 Uiso 1 1 calc R . . . .
C67 C 0.2294(4) 0.6088(3) 0.2158(3) 0.0908(18) Uani 1 1 d . . . . .
H67 H 0.2084 0.5981 0.1798 0.109 Uiso 1 1 calc R . . . .
C68 C 0.1868(3) 0.6093(3) 0.2562(4) 0.102(2) Uani 1 1 d . . . . .
H68 H 0.1305 0.5982 0.2531 0.122 Uiso 1 1 calc R . . . .
C69 C 0.2369(4) 0.6277(3) 0.2999(3) 0.0913(18) Uani 1 1 d . . . . .
H69 H 0.2227 0.6333 0.3336 0.110 Uiso 1 1 calc R . . . .
C70 C 0.3122(3) 0.6374(3) 0.2886(2) 0.0697(13) Uani 1 1 d . . . . .
H70 H 0.3604 0.6498 0.3129 0.084 Uiso 1 1 calc R . . . .
N3 N 0.3063(3) 0.6263(3) 0.2369(2) 0.0911(14) Uani 1 1 d . . . . .
H3A H 0.3467 0.6300 0.2195 0.109 Uiso 1 1 calc R . . . .
C71 C 0.3690(2) 1.0081(2) 0.45082(15) 0.0504(9) Uani 1 1 d . . . . .
H71 H 0.3913 0.9594 0.4411 0.060 Uiso 1 1 calc R . . . .
C72 C 0.4005(2) 1.0537(3) 0.49225(15) 0.0559(10) Uani 1 1 d . . . . .
H72 H 0.4483 1.0429 0.5174 0.067 Uiso 1 1 calc R . . . .
C73 C 0.3502(3) 1.1195(3) 0.49139(17) 0.0607(11) Uani 1 1 d . . . . .
H73 H 0.3579 1.1623 0.5159 0.073 Uiso 1 1 calc R . . . .
C74 C 0.2885(2) 1.1126(2) 0.45010(16) 0.0541(10) Uani 1 1 d . . . . .
H74 H 0.2452 1.1494 0.4402 0.065 Uiso 1 1 calc R . . . .
N4 N 0.29953(19) 1.04344(19) 0.42508(12) 0.0489(8) Uani 1 1 d . . . . .
H4 H 0.2673 1.0246 0.3970 0.059 Uiso 1 1 calc R . . . .
C83 C 0.2257(2) 0.0859(2) 0.24956(17) 0.0521(10) Uani 1 1 d . . . . .
H83 H 0.2214 0.0572 0.2806 0.063 Uiso 1 1 calc R . . . .
C84 C 0.2396(2) 0.0542(3) 0.20490(19) 0.0647(12) Uani 1 1 d . . . . .
H84 H 0.2464 -0.0008 0.1982 0.078 Uiso 1 1 calc R . . . .
C85 C 0.2422(2) 0.1169(4) 0.16956(18) 0.0703(14) Uani 1 1 d . . . . .
H85 H 0.2516 0.1127 0.1345 0.084 Uiso 1 1 calc R . . . .
C86 C 0.2290(3) 0.1844(3) 0.1950(2) 0.0688(13) Uani 1 1 d . . . . .
H86 H 0.2271 0.2366 0.1807 0.083 Uiso 1 1 calc R . . . .
N7 N 0.2189(2) 0.1662(2) 0.24325(16) 0.0632(9) Uani 1 1 d . . . . .
H7 H 0.2095 0.2004 0.2672 0.076 Uiso 1 1 calc R . . . .
C29A C 0.4328(10) 0.3743(8) 0.4768(4) 0.095(2) Uani 0.466(6) 1 d D U P A 2
H29C H 0.3933 0.3333 0.4607 0.114 Uiso 0.466(6) 1 calc R . P A 2
H29D H 0.4828 0.3454 0.4930 0.114 Uiso 0.466(6) 1 calc R . P A 2
C30A C 0.4018(7) 0.4078(8) 0.5170(4) 0.090(2) Uani 0.466(6) 1 d D U P A 2
H30C H 0.3821 0.4609 0.5037 0.108 Uiso 0.466(6) 1 calc R . P A 2
H30D H 0.4499 0.4180 0.5448 0.108 Uiso 0.466(6) 1 calc R . P A 2
C31A C 0.3388(8) 0.3784(11) 0.5457(6) 0.095(3) Uani 0.466(6) 1 d D U P A 2
H31D H 0.2907 0.4127 0.5378 0.142 Uiso 0.466(6) 1 calc GR . P A 2
H31E H 0.3602 0.3794 0.5836 0.142 Uiso 0.466(6) 1 calc GR . P A 2
H31F H 0.3239 0.3237 0.5347 0.142 Uiso 0.466(6) 1 calc GR . P A 2

loop_
_atom_site_aniso_label
_atom_site_aniso_U_11
_atom_site_aniso_U_22
_atom_site_aniso_U_33
_atom_site_aniso_U_23
_atom_site_aniso_U_13
_atom_site_aniso_U_12
C1 0.051(2) 0.039(2) 0.056(2) -0.0078(17) 0.0299(18) -0.0008(16)
C2 0.0391(19) 0.0365(19) 0.062(2) -0.0087(17) 0.0219(17) -0.0015(15)
C3 0.0271(16) 0.0299(17) 0.051(2) -0.0022(14) 0.0135(14) -0.0001(13)
C4 0.0417(19) 0.0346(18) 0.045(2) -0.0025(15) 0.0167(16) -0.0016(15)
C5 0.046(2) 0.0404(19) 0.042(2) 0.0053(16) 0.0078(16) 0.0060(16)
C6 0.0328(17) 0.0340(18) 0.048(2) 0.0025(15) 0.0100(15) 0.0065(14)
C7 0.0228(15) 0.0264(16) 0.0433(18) -0.0013(14) 0.0089(13) -0.0028(12)
C8 0.0254(16) 0.0274(16) 0.0446(19) -0.0033(14) 0.0090(14) -0.0040(13)
C9 0.0324(17) 0.0344(18) 0.0423(19) -0.0043(15) 0.0086(14) -0.0039(14)
C10 0.0333(18) 0.0370(18) 0.047(2) 0.0007(16) 0.0006(15) 0.0009(15)
C11 0.0250(16) 0.0300(17) 0.051(2) -0.0001(15) 0.0045(14) 0.0012(13)
C12 0.0219(15) 0.0254(16) 0.0461(19) -0.0003(14) 0.0095(13) -0.0035(12)
C13 0.0271(16) 0.0306(17) 0.0471(19) -0.0002(15) 0.0143(14) -0.0027(13)
C14 0.078(3) 0.061(3) 0.048(2) -0.002(2) 0.019(2) -0.004(2)
C15 0.118(5) 0.113(5) 0.094(4) 0.005(4) 0.027(4) -0.022(4)
C16 0.096(5) 0.213(9) 0.111(5) 0.024(6) 0.039(4) -0.048(6)
C17 0.132(6) 0.110(5) 0.132(6) 0.007(4) 0.071(5) -0.010(4)
C18 0.0335(18) 0.0351(18) 0.050(2) -0.0036(16) 0.0152(15) 0.0041(14)
C19 0.0332(18) 0.0381(19) 0.060(2) -0.0098(17) 0.0079(16) -0.0017(15)
C20 0.0275(17) 0.0311(18) 0.071(3) -0.0029(17) 0.0097(17) 0.0013(14)
C21 0.0269(17) 0.0260(17) 0.068(2) 0.0038(16) 0.0124(16) 0.0078(13)
C22 0.0362(19) 0.0284(18) 0.072(3) 0.0104(17) 0.0166(18) 0.0067(14)
C23 0.056(2) 0.040(2) 0.074(3) 0.016(2) 0.021(2) 0.0110(18)
C24 0.058(2) 0.042(2) 0.059(2) 0.0088(19) 0.0073(19) 0.0040(18)
C25 0.0381(19) 0.0306(18) 0.060(2) 0.0033(16) 0.0084(17) 0.0042(15)
C26 0.0258(16) 0.0273(16) 0.056(2) 0.0020(15) 0.0106(15) 0.0077(13)
C27 0.0244(16) 0.0280(16) 0.056(2) -0.0033(15) 0.0114(15) 0.0056(13)
C28 0.157(5) 0.102(4) 0.065(3) 0.014(3) 0.045(3) -0.017(4)
C29 0.120(6) 0.116(4) 0.045(4) 0.022(4) 0.008(4) -0.005(4)
C30 0.089(5) 0.109(5) 0.066(5) 0.022(4) -0.005(3) 0.011(4)
C31 0.065(7) 0.137(9) 0.084(8) 0.055(7) 0.020(5) 0.025(5)
C32 0.0274(16) 0.0349(18) 0.0439(19) -0.0052(15) 0.0068(14) 0.0006(14)
C33 0.0310(17) 0.0280(17) 0.0331(17) -0.0019(13) 0.0088(13) 0.0020(13)
C34 0.0250(15) 0.0286(16) 0.0330(17) -0.0010(13) 0.0070(12) 0.0044(12)
C35 0.0272(15) 0.0287(16) 0.0320(16) 0.0001(13) 0.0078(13) 0.0055(13)
C36 0.0375(18) 0.0353(18) 0.0343(18) -0.0025(14) 0.0049(14) -0.0026(14)
C37 0.046(2) 0.043(2) 0.0295(17) -0.0051(15) 0.0045(15) -0.0008(16)
C38 0.0388(18) 0.0400(18) 0.0305(17) 0.0022(14) 0.0114(14) 0.0050(15)
C39 0.0245(15) 0.0339(17) 0.0337(17) 0.0027(13) 0.0085(13) 0.0049(13)
C40 0.0253(15) 0.0290(16) 0.0326(16) 0.0005(13) 0.0084(12) 0.0051(12)
C41 0.0284(16) 0.0347(17) 0.0326(17) 0.0021(14) 0.0051(13) -0.0002(13)
C42 0.0362(18) 0.0371(18) 0.0295(16) -0.0017(14) 0.0002(13) -0.0024(14)
C43 0.0297(16) 0.0338(17) 0.0330(17) 0.0030(14) 0.0094(13) 0.0038(13)
C44 0.050(2) 0.106(4) 0.0279(19) 0.006(2) 0.0057(16) -0.027(2)
C45 0.099(4) 0.130(5) 0.040(2) -0.011(3) -0.013(2) 0.057(4)
C46 0.148(6) 0.117(5) 0.058(3) -0.012(3) -0.012(3) 0.080(5)
C47 0.058(3) 0.154(5) 0.057(3) 0.042(3) 0.009(2) -0.018(3)
C48 0.0410(19) 0.046(2) 0.0379(19) 0.0058(15) 0.0187(15) 0.0005(16)
C49 0.0310(17) 0.049(2) 0.0397(19) 0.0069(16) 0.0153(14) 0.0021(15)
C50 0.0219(15) 0.0385(18) 0.0331(17) 0.0049(14) 0.0079(12) 0.0023(13)
C51 0.0267(16) 0.0380(18) 0.0325(17) 0.0054(14) 0.0075(13) -0.0046(13)
C52 0.0311(17) 0.0421(19) 0.0368(18) 0.0114(15) 0.0027(14) 0.0022(15)
C53 0.0311(17) 0.0370(18) 0.045(2) 0.0110(15) 0.0061(15) 0.0055(14)
C54 0.0300(16) 0.0301(17) 0.0390(18) 0.0074(14) 0.0109(14) -0.0002(13)
C55 0.0392(18) 0.0278(17) 0.0417(19) 0.0069(14) 0.0154(15) 0.0021(14)
C56 0.047(2) 0.0299(17) 0.0380(19) 0.0025(14) 0.0145(15) -0.0016(15)
C57 0.0411(19) 0.0389(18) 0.0339(18) 0.0051(15) 0.0030(14) 0.0007(15)
C58 0.0293(16) 0.0334(17) 0.0385(18) 0.0050(14) 0.0045(13) 0.0002(13)
C59 0.0251(15) 0.0303(16) 0.0343(17) 0.0072(13) 0.0082(13) -0.0016(13)
C60 0.0235(15) 0.0329(17) 0.0350(17) 0.0055(14) 0.0067(13) -0.0051(13)
C61 0.047(2) 0.049(2) 0.0377(19) 0.0028(16) 0.0081(16) -0.0119(17)
C62 0.059(2) 0.057(2) 0.038(2) -0.0063(17) 0.0157(17) -0.0225(19)
C63 0.055(2) 0.047(2) 0.042(2) 0.0031(17) 0.0152(17) -0.0065(18)
C64 0.071(3) 0.069(3) 0.053(2) 0.001(2) 0.026(2) -0.003(2)
C65 0.049(2) 0.0287(18) 0.047(2) 0.0103(15) 0.0203(16) 0.0063(15)
C66 0.041(2) 0.035(2) 0.089(3) 0.0147(19) 0.023(2) 0.0063(16)
N1 0.0270(14) 0.0274(13) 0.0423(15) -0.0079(11) 0.0094(11) -0.0006(11)
N2 0.0379(16) 0.0279(14) 0.071(2) 0.0164(14) 0.0201(14) 0.0066(12)
O1 0.0637(16) 0.0523(15) 0.0425(14) -0.0014(12) 0.0187(12) 0.0098(13)
O2 0.0512(15) 0.0494(15) 0.0519(15) -0.0081(12) 0.0187(12) -0.0097(12)
O3 0.0592(16) 0.0534(15) 0.0400(14) -0.0031(12) 0.0150(12) 0.0077(12)
O4 0.087(2) 0.073(2) 0.084(2) 0.0329(18) 0.0341(18) -0.0034(18)
O5 0.0585(15) 0.0476(14) 0.0293(12) 0.0006(10) 0.0140(11) -0.0053(12)
O6 0.0404(13) 0.0490(14) 0.0311(12) 0.0061(10) 0.0076(10) 0.0035(11)
O7 0.0413(13) 0.0509(14) 0.0270(12) 0.0014(10) 0.0092(10) -0.0100(11)
O8 0.0707(17) 0.0412(14) 0.0368(13) 0.0051(11) 0.0208(12) 0.0087(12)
O9 0.0356(12) 0.0346(13) 0.0607(15) -0.0097(11) 0.0129(11) 0.0011(10)
O10 0.0594(16) 0.0374(15) 0.083(2) 0.0187(13) 0.0349(14) 0.0092(12)
C79 0.048(2) 0.068(3) 0.061(3) 0.005(2) 0.0180(19) 0.006(2)
C80 0.055(3) 0.093(4) 0.055(3) 0.005(3) 0.014(2) -0.025(2)
C81 0.081(3) 0.087(4) 0.069(3) -0.003(3) 0.013(3) -0.048(3)
C82 0.060(3) 0.077(3) 0.053(2) -0.012(2) 0.006(2) -0.020(2)
N6 0.0427(17) 0.063(2) 0.055(2) 0.0137(17) 0.0081(15) 0.0015(16)
C75 0.191(7) 0.056(3) 0.055(3) -0.011(3) 0.034(4) -0.013(4)
C76 0.305(14) 0.056(4) 0.065(4) -0.018(3) 0.103(6) -0.079(6)
C77 0.201(10) 0.170(9) 0.129(7) -0.093(6) 0.133(8) -0.156(9)
C78 0.076(4) 0.137(6) 0.092(4) -0.039(4) 0.016(3) -0.030(4)
N5 0.115(4) 0.117(4) 0.084(3) -0.029(3) 0.036(3) -0.051(3)
C67 0.074(4) 0.072(3) 0.110(5) -0.002(3) -0.028(3) -0.003(3)
C68 0.036(3) 0.046(3) 0.216(8) 0.029(4) 0.002(4) -0.007(2)
C69 0.099(5) 0.057(3) 0.133(5) 0.007(3) 0.063(4) 0.011(3)
C70 0.063(3) 0.056(3) 0.085(4) -0.008(2) 0.001(3) 0.000(2)
N3 0.086(3) 0.083(3) 0.108(4) 0.008(3) 0.028(3) 0.015(2)
C71 0.055(2) 0.047(2) 0.053(2) 0.0062(19) 0.0211(19) 0.0119(18)
C72 0.045(2) 0.080(3) 0.044(2) 0.003(2) 0.0131(17) 0.001(2)
C73 0.056(3) 0.071(3) 0.061(3) -0.021(2) 0.028(2) -0.009(2)
C74 0.049(2) 0.052(2) 0.064(3) 0.000(2) 0.020(2) 0.0088(18)
N4 0.0505(18) 0.056(2) 0.0421(17) -0.0019(15) 0.0132(14) -0.0029(15)
C83 0.036(2) 0.056(2) 0.064(3) 0.015(2) 0.0086(18) -0.0037(17)
C84 0.043(2) 0.061(3) 0.084(3) -0.013(3) -0.005(2) 0.013(2)
C85 0.034(2) 0.119(4) 0.056(3) 0.000(3) 0.0027(18) 0.005(2)
C86 0.046(2) 0.071(3) 0.082(3) 0.022(3) -0.006(2) -0.011(2)
N7 0.0451(19) 0.060(2) 0.083(3) -0.007(2) 0.0076(18) 0.0056(16)
C29A 0.120(6) 0.116(4) 0.045(4) 0.022(4) 0.008(4) -0.005(4)
C30A 0.089(5) 0.109(5) 0.066(5) 0.022(4) -0.005(3) 0.011(4)
C31A 0.065(7) 0.137(9) 0.084(8) 0.055(7) 0.020(5) 0.025(5)

loop_
_atom_type_symbol
_atom_type_description
_atom_type_scat_dispersion_real
_atom_type_scat_dispersion_imag
_atom_type_scat_source
C C 0.0181 0.0091 'International Tables Vol C Tables 4.2.6.8 and 6.1.1.4'
H H 0.0000 0.0000 'International Tables Vol C Tables 4.2.6.8 and 6.1.1.4'
N N 0.0311 0.0180 'International Tables Vol C Tables 4.2.6.8 and 6.1.1.4'
O O 0.0492 0.0322 'International Tables Vol C Tables 4.2.6.8 and 6.1.1.4'

loop_
_geom_angle_atom_site_label_1
_geom_angle_atom_site_label_2
_geom_angle_atom_site_label_3
_geom_angle
C2 C1 H1 108.0
O1 C1 H1 108.0
O1 C1 C2 112.3(3)
O2 C1 H1 108.0
O2 C1 C2 112.2(3)
O2 C1 O1 108.1(3)
C1 C2 H2A 110.2
C1 C2 H2B 110.2
C1 C2 C3 107.7(3)
H2A C2 H2B 108.5
C3 C2 H2A 110.2
C3 C2 H2B 110.2
C2 C3 H3 110.6
C2 C3 C13 108.0(3)
C2 C3 C27 107.8(3)
C13 C3 H3 110.6
C13 C3 C27 109.2(2)
C27 C3 H3 110.6
C13 C4 C5 121.7(3)
C13 C4 O1 124.3(3)
O1 C4 C5 114.0(3)
C4 C5 H5 119.8
C6 C5 C4 120.5(3)
C6 C5 H5 119.8
C5 C6 H6 119.3
C5 C6 C7 121.3(3)
C7 C6 H6 119.3
C6 C7 C8 122.3(3)
C6 C7 C12 117.7(3)
C8 C7 C12 120.1(3)
C7 C8 C32 120.9(3)
C9 C8 C7 119.8(3)
C9 C8 C32 119.3(3)
C8 C9 C10 120.3(3)
C8 C9 O3 118.6(3)
O3 C9 C10 121.1(3)
C9 C10 H10 119.8
C11 C10 C9 120.4(3)
C11 C10 H10 119.8
C10 C11 H11 118.9
C10 C11 C12 122.2(3)
C12 C11 H11 118.9
C11 C12 C7 116.9(3)
C11 C12 C13 122.9(3)
C13 C12 C7 120.2(3)
C4 C13 C3 117.1(3)
C4 C13 C12 118.2(3)
C12 C13 C3 124.5(3)
H14A C14 H14B 108.3
C15 C14 H14A 109.9
C15 C14 H14B 109.9
O3 C14 H14A 109.9
O3 C14 H14B 109.9
O3 C14 C15 109.0(4)
C14 C15 H15A 108.2
C14 C15 H15B 108.2
H15A C15 H15B 107.4
C16 C15 C14 116.2(5)
C16 C15 H15A 108.2
C16 C15 H15B 108.2
C15 C16 H16A 108.9
C15 C16 H16B 108.9
H16A C16 H16B 107.7
C17 C16 C15 113.4(6)
C17 C16 H16A 108.9
C17 C16 H16B 108.9
C16 C17 H17A 109.5
C16 C17 H17B 109.5
C16 C17 H17C 109.5
H17A C17 H17B 109.5
H17A C17 H17C 109.5
H17B C17 H17C 109.5
C27 C18 C19 121.8(3)
C27 C18 O2 124.4(3)
O2 C18 C19 113.7(3)
C18 C19 H19 119.9
C20 C19 C18 120.2(3)
C20 C19 H19 119.9
C19 C20 H20 119.4
C19 C20 C21 121.3(3)
C21 C20 H20 119.4
C20 C21 C26 117.9(3)
C22 C21 C20 121.7(3)
C22 C21 C26 120.4(3)
C21 C22 C66 122.0(4)
C23 C22 C21 119.6(3)
C23 C22 C66 118.4(4)
C22 C23 C24 120.2(4)
O4 C23 C22 116.4(4)
O4 C23 C24 123.4(4)
C23 C24 H24 119.7
C25 C24 C23 120.5(4)
C25 C24 H24 119.7
C24 C25 H25 118.9
C24 C25 C26 122.2(3)
C26 C25 H25 118.9
C25 C26 C21 116.7(3)
C25 C26 C27 123.2(3)
C27 C26 C21 120.1(3)
C18 C27 C3 117.9(3)
C18 C27 C26 118.4(3)
C26 C27 C3 123.5(3)
H28A C28 H28B 110.3
H28C C28 H28D 106.8
C29 C28 H28A 112.9
C29 C28 H28B 112.9
O4 C28 H28A 112.9
O4 C28 H28B 112.9
O4 C28 H28C 107.0
O4 C28 H28D 107.0
O4 C28 C29 94.2(6)
O4 C28 C29A 121.3(7)
C29A C28 H28C 107.0
C29A C28 H28D 107.0
C28 C29 H29A 105.4
C28 C29 H29B 105.4
H29A C29 H29B 106.0
C30 C29 C28 127.4(11)
C30 C29 H29A 105.4
C30 C29 H29B 105.4
C29 C30 H30A 107.6
C29 C30 H30B 107.6
C29 C30 C31 118.8(12)
H30A C30 H30B 107.0
C31 C30 H30A 107.6
C31 C30 H30B 107.6
C30 C31 H31A 109.5
C30 C31 H31B 109.5
C30 C31 H31C 109.5
H31A C31 H31B 109.5
H31A C31 H31C 109.5
H31B C31 H31C 109.5
C8 C32 H32A 109.7
C8 C32 H32B 109.7
H32A C32 H32B 108.2
N1 C32 C8 110.0(3)
N1 C32 H32A 109.7
N1 C32 H32B 109.7
N1 C33 C34 114.8(3)
O9 C33 C34 122.9(3)
O9 C33 N1 122.1(3)
C35 C34 C33 119.3(3)
C43 C34 C33 120.8(3)
C43 C34 C35 119.9(3)
C34 C35 C40 120.0(3)
C36 C35 C34 122.0(3)
C36 C35 C40 118.0(3)
C35 C36 H36 119.5
C37 C36 C35 120.9(3)
C37 C36 H36 119.5
C36 C37 H37 119.8
C36 C37 C38 120.4(3)
C38 C37 H37 119.8
C39 C38 C37 122.1(3)
C39 C38 O5 123.5(3)
O5 C38 C37 114.4(3)
C38 C39 C40 117.8(3)
C38 C39 C50 118.9(3)
C40 C39 C50 123.2(3)
C35 C40 C39 120.4(3)
C41 C40 C35 117.2(3)
C41 C40 C39 122.4(3)
C40 C41 H41 119.0
C42 C41 C40 122.0(3)
C42 C41 H41 119.0
C41 C42 H42 119.7
C41 C42 C43 120.6(3)
C43 C42 H42 119.7
C34 C43 C42 119.9(3)
O7 C43 C34 116.7(3)
O7 C43 C42 123.4(3)
H44A C44 H44B 108.8
C45 C44 H44A 110.7
C45 C44 H44B 110.7
O7 C44 H44A 110.7
O7 C44 H44B 110.7
O7 C44 C45 105.1(3)
C44 C45 H45A 110.7
C44 C45 H45B 110.7
H45A C45 H45B 108.8
C46 C45 C44 105.4(5)
C46 C45 H45A 110.7
C46 C45 H45B 110.7
C45 C46 H46A 111.1
C45 C46 H46B 111.1
C45 C46 C47 103.1(5)
H46A C46 H46B 109.1
C47 C46 H46A 111.1
C47 C46 H46B 111.1
C46 C47 H47A 109.5
C46 C47 H47B 109.5
C46 C47 H47C 109.5
H47A C47 H47B 109.5
H47A C47 H47C 109.5
H47B C47 H47C 109.5
C49 C48 H48 107.8
O5 C48 H48 107.8
O5 C48 C49 111.9(3)
O5 C48 O6 108.3(3)
O6 C48 H48 107.8
O6 C48 C49 113.0(3)
C48 C49 H49A 110.3
C48 C49 H49B 110.3
C48 C49 C50 107.0(3)
H49A C49 H49B 108.6
C50 C49 H49A 110.3
C50 C49 H49B 110.3
C39 C50 H50 110.9
C39 C50 C60 107.5(2)
C49 C50 C39 109.1(3)
C49 C50 H50 110.9
C49 C50 C60 107.5(3)
C60 C50 H50 110.9
C60 C51 C52 121.8(3)
C60 C51 O6 124.0(3)
O6 C51 C52 114.2(3)
C51 C52 H52 119.8
C53 C52 C51 120.4(3)
C53 C52 H52 119.8
C52 C53 H53 119.6
C52 C53 C54 120.8(3)
C54 C53 H53 119.6
C53 C54 C59 118.5(3)
C55 C54 C53 122.0(3)
C55 C54 C59 119.5(3)
C54 C55 C65 119.4(3)
C56 C55 C54 120.8(3)
C56 C55 C65 119.8(3)
C55 C56 C57 119.9(3)
O8 C56 C55 116.5(3)
O8 C56 C57 123.7(3)
C56 C57 H57 119.9
C58 C57 C56 120.3(3)
C58 C57 H57 119.9
C57 C58 H58 119.0
C57 C58 C59 121.9(3)
C59 C58 H58 119.0
C58 C59 C54 117.2(3)
C58 C59 C60 123.1(3)
C60 C59 C54 119.7(3)
C51 C60 C50 116.5(3)
C51 C60 C59 118.4(3)
C59 C60 C50 125.0(3)
H61A C61 H61B 108.6
C62 C61 H61A 110.3
C62 C61 H61B 110.3
O8 C61 H61A 110.3
O8 C61 H61B 110.3
O8 C61 C62 107.0(3)
C61 C62 H62A 108.8
C61 C62 H62B 108.8
C61 C62 C63 113.8(3)
H62A C62 H62B 107.7
C63 C62 H62A 108.8
C63 C62 H62B 108.8
C62 C63 H63A 109.0
C62 C63 H63B 109.0
H63A C63 H63B 107.8
C64 C63 C62 113.0(3)
C64 C63 H63A 109.0
C64 C63 H63B 109.0
C63 C64 H64A 109.5
C63 C64 H64B 109.5
C63 C64 H64C 109.5
H64A C64 H64B 109.5
H64A C64 H64C 109.5
H64B C64 H64C 109.5
N2 C65 C55 115.3(3)
O10 C65 C55 122.4(3)
O10 C65 N2 122.1(3)
C22 C66 H66A 109.5
C22 C66 H66B 109.5
H66A C66 H66B 108.1
N2 C66 C22 110.7(3)
N2 C66 H66A 109.5
N2 C66 H66B 109.5
C32 N1 H1A 118.2
C33 N1 C32 123.6(3)
C33 N1 H1A 118.2
C65 N2 C66 122.6(3)
C65 N2 H2 118.7
C66 N2 H2 118.7
C4 O1 C1 118.3(3)
C18 O2 C1 117.4(3)
C9 O3 C14 117.6(3)
C23 O4 C28 120.8(4)
C38 O5 C48 116.2(3)
C51 O6 C48 118.9(2)
C43 O7 C44 117.5(3)
C56 O8 C61 118.8(3)
C80 C79 H79 126.4
N6 C79 H79 126.4
N6 C79 C80 107.3(4)
C79 C80 H80 125.8
C79 C80 C81 108.5(4)
C81 C80 H80 125.8
C80 C81 H81 126.8
C82 C81 C80 106.5(4)
C82 C81 H81 126.8
C81 C82 H82 126.2
N6 C82 C81 107.5(4)
N6 C82 H82 126.2
C79 N6 H6A 124.9
C82 N6 C79 110.2(4)
C82 N6 H6A 124.9
C76 C75 H75 128.4
N5 C75 H75 128.4
N5 C75 C76 103.2(7)
C75 C76 H76 126.2
C77 C76 C75 107.6(6)
C77 C76 H76 126.2
C76 C77 H77 121.4
C76 C77 C78 117.3(9)
C78 C77 H77 121.4
C77 C78 H78 128.0
C77 C78 N5 104.0(8)
N5 C78 H78 128.0
C75 N5 C78 107.9(6)
C75 N5 H5A 126.0
C78 N5 H5A 126.0
C68 C67 H67 126.7
N3 C67 H67 126.7
N3 C67 C68 106.6(5)
C67 C68 H68 125.7
C69 C68 C67 108.6(5)
C69 C68 H68 125.7
C68 C69 H69 125.9
C68 C69 C70 108.2(6)
C70 C69 H69 125.9
C69 C70 H70 126.3
N3 C70 C69 107.5(5)
N3 C70 H70 126.3
C67 N3 C70 109.1(5)
C67 N3 H3A 125.5
C70 N3 H3A 125.5
C72 C71 H71 125.8
C72 C71 N4 108.4(3)
N4 C71 H71 125.8
C71 C72 H72 126.5
C71 C72 C73 107.0(4)
C73 C72 H72 126.5
C72 C73 H73 125.7
C74 C73 C72 108.6(4)
C74 C73 H73 125.7
C73 C74 H74 126.3
C73 C74 N4 107.5(4)
N4 C74 H74 126.3
C71 N4 H4 125.7
C74 N4 C71 108.5(3)
C74 N4 H4 125.7
C84 C83 H83 125.8
C84 C83 N7 108.4(4)
N7 C83 H83 125.8
C83 C84 H84 126.3
C83 C84 C85 107.4(4)
C85 C84 H84 126.3
C84 C85 H85 126.8
C86 C85 C84 106.5(4)
C86 C85 H85 126.8
C85 C86 H86 125.4
N7 C86 C85 109.1(4)
N7 C86 H86 125.4
C83 N7 H7 125.7
C86 N7 C83 108.6(4)
C86 N7 H7 125.7
C28 C29A H29C 106.7
C28 C29A H29D 106.7
H29C C29A H29D 106.6
C30A C29A C28 122.6(11)
C30A C29A H29C 106.7
C30A C29A H29D 106.7
C29A C30A H30C 104.6
C29A C30A H30D 104.6
C29A C30A C31A 130.5(14)
H30C C30A H30D 105.7
C31A C30A H30C 104.6
C31A C30A H30D 104.6
C30A C31A H31D 109.5
C30A C31A H31E 109.5
C30A C31A H31F 109.5
H31D C31A H31E 109.5
H31D C31A H31F 109.5
H31E C31A H31F 109.5

loop_
_geom_bond_atom_site_label_1
_geom_bond_atom_site_label_2
_geom_bond_distance
C1 H1 1.0000
C1 C2 1.497(5)
C1 O1 1.426(4)
C1 O2 1.419(4)
C2 H2A 0.9900
C2 H2B 0.9900
C2 C3 1.516(5)
C3 H3 1.0000
C3 C13 1.524(4)
C3 C27 1.530(4)
C4 C5 1.399(5)
C4 C13 1.371(5)
C4 O1 1.379(4)
C5 H5 0.9500
C5 C6 1.352(5)
C6 H6 0.9500
C6 C7 1.412(5)
C7 C8 1.415(4)
C7 C12 1.431(4)
C8 C9 1.371(5)
C8 C32 1.508(4)
C9 C10 1.403(5)
C9 O3 1.377(4)
C10 H10 0.9500
C10 C11 1.355(5)
C11 H11 0.9500
C11 C12 1.407(5)
C12 C13 1.423(5)
C14 H14A 0.9900
C14 H14B 0.9900
C14 C15 1.543(8)
C14 O3 1.427(5)
C15 H15A 0.9900
C15 H15B 0.9900
C15 C16 1.448(8)
C16 H16A 0.9900
C16 H16B 0.9900
C16 C17 1.445(10)
C17 H17A 0.9800
C17 H17B 0.9800
C17 H17C 0.9800
C18 C19 1.405(5)
C18 C27 1.371(5)
C18 O2 1.376(4)
C19 H19 0.9500
C19 C20 1.350(5)
C20 H20 0.9500
C20 C21 1.415(5)
C21 C22 1.411(5)
C21 C26 1.432(5)
C22 C23 1.377(6)
C22 C66 1.499(5)
C23 C24 1.393(6)
C23 O4 1.367(5)
C24 H24 0.9500
C24 C25 1.360(5)
C25 H25 0.9500
C25 C26 1.403(5)
C26 C27 1.420(5)
C28 H28A 0.9900
C28 H28B 0.9900
C28 H28C 0.9900
C28 H28D 0.9900
C28 C29 1.517(10)
C28 O4 1.377(7)
C28 C29A 1.497(11)
C29 H29A 0.9900
C29 H29B 0.9900
C29 C30 1.181(10)
C30 H30A 0.9900
C30 H30B 0.9900
C30 C31 1.529(13)
C31 H31A 0.9800
C31 H31B 0.9800
C31 H31C 0.9800
C32 H32A 0.9900
C32 H32B 0.9900
C32 N1 1.460(4)
C33 C34 1.500(4)
C33 N1 1.330(4)
C33 O9 1.234(4)
C34 C35 1.420(4)
C34 C43 1.377(4)
C35 C36 1.417(4)
C35 C40 1.424(4)
C36 H36 0.9500
C36 C37 1.351(5)
C37 H37 0.9500
C37 C38 1.402(5)
C38 C39 1.371(4)
C38 O5 1.382(4)
C39 C40 1.427(4)
C39 C50 1.521(4)
C40 C41 1.410(4)
C41 H41 0.9500
C41 C42 1.358(4)
C42 H42 0.9500
C42 C43 1.402(4)
C43 O7 1.365(4)
C44 H44A 0.9900
C44 H44B 0.9900
C44 C45 1.624(7)
C44 O7 1.426(4)
C45 H45A 0.9900
C45 H45B 0.9900
C45 C46 1.364(8)
C46 H46A 0.9900
C46 H46B 0.9900
C46 C47 1.650(9)
C47 H47A 0.9800
C47 H47B 0.9800
C47 H47C 0.9800
C48 H48 1.0000
C48 C49 1.495(5)
C48 O5 1.411(4)
C48 O6 1.426(4)
C49 H49A 0.9900
C49 H49B 0.9900
C49 C50 1.517(4)
C50 H50 1.0000
C50 C60 1.522(4)
C51 C52 1.402(5)
C51 C60 1.371(4)
C51 O6 1.372(4)
C52 H52 0.9500
C52 C53 1.352(5)
C53 H53 0.9500
C53 C54 1.412(5)
C54 C55 1.410(5)
C54 C59 1.427(4)
C55 C56 1.378(5)
C55 C65 1.500(5)
C56 C57 1.399(5)
C56 O8 1.354(4)
C57 H57 0.9500
C57 C58 1.366(5)
C58 H58 0.9500
C58 C59 1.419(4)
C59 C60 1.419(4)
C61 H61A 0.9900
C61 H61B 0.9900
C61 C62 1.499(5)
C61 O8 1.430(4)
C62 H62A 0.9900
C62 H62B 0.9900
C62 C63 1.514(5)
C63 H63A 0.9900
C63 H63B 0.9900
C63 C64 1.508(6)
C64 H64A 0.9800
C64 H64B 0.9800
C64 H64C 0.9800
C65 N2 1.319(4)
C65 O10 1.226(4)
C66 H66A 0.9900
C66 H66B 0.9900
C66 N2 1.462(5)
N1 H1A 0.8800
N2 H2 0.8800
C79 H79 0.9500
C79 C80 1.351(6)
C79 N6 1.348(5)
C80 H80 0.9500
C80 C81 1.389(7)
C81 H81 0.9500
C81 C82 1.374(6)
C82 H82 0.9500
C82 N6 1.343(6)
N6 H6A 0.8800
C75 H75 0.9500
C75 C76 1.438(12)
C75 N5 1.358(7)
C76 H76 0.9500
C76 C77 1.181(15)
C77 H77 0.9500
C77 C78 1.294(10)
C78 H78 0.9500
C78 N5 1.389(8)
N5 H5A 0.8800
C67 H67 0.9500
C67 C68 1.368(9)
C67 N3 1.333(7)
C68 H68 0.9500
C68 C69 1.314(9)
C69 H69 0.9500
C69 C70 1.354(8)
C70 H70 0.9500
C70 N3 1.335(7)
N3 H3A 0.8800
C71 H71 0.9500
C71 C72 1.342(6)
C71 N4 1.364(5)
C72 H72 0.9500
C72 C73 1.386(6)
C73 H73 0.9500
C73 C74 1.345(6)
C74 H74 0.9500
C74 N4 1.357(5)
N4 H4 0.8800
C83 H83 0.9500
C83 C84 1.329(6)
C83 N7 1.360(5)
C84 H84 0.9500
C84 C85 1.398(7)
C85 H85 0.9500
C85 C86 1.349(7)
C86 H86 0.9500
C86 N7 1.324(6)
N7 H7 0.8800
C29A H29C 0.9900
C29A H29D 0.9900
C29A C30A 1.367(13)
C30A H30C 0.9900
C30A H30D 0.9900
C30A C31A 1.479(14)
C31A H31D 0.9800
C31A H31E 0.9800
C31A H31F 0.9800
